data_4031725
loop_
_publ_author_name
'Zeng, Xue-Mei'
'Meng, Chang-Yu'
'Bao, Jia-Xin'
'Xu, Dong-Cheng'
'Xie, Jian-Wu'
'Zhu, Wei-Dong'

_publ_section_title
;
 Enantioselective Construction of Polyfunctionalized Spiroannulated
 Dihydrothiophenes via a Formal Thio [3+2] Cyclization.
;
_journal_issue 22
_journal_name_full 'The Journal of organic chemistry'
_journal_page_first 11521
_journal_page_last 11528
_journal_paper_doi 10.1021/acs.joc.5b01357
_journal_volume 80
_journal_year 2015
_chemical_absolute_configuration ad
_chemical_formula_moiety 'C26 H21 Cl N2 O2 S'
_chemical_formula_sum 'C26 H21 Cl N2 O2 S'
_chemical_formula_weight 460.96
_chemical_name_systematic
;
 ?
;
_space_group_crystal_system monoclinic
_space_group_IT_number 4
_space_group_name_Hall 'P 2yb'
_space_group_name_H-M_alt 'P 1 21 1'
_symmetry_space_group_name_Hall 'P 2yb'
_symmetry_space_group_name_H-M 'P 1 21 1'
_atom_sites_solution_hydrogens geom
_atom_sites_solution_primary direct
_audit_creation_date 2015-04-14
_audit_creation_method
;
Olex2 1.2-beta
(compiled 2015.01.26 svn.r3150 for OlexSys, GUI svn.r4998)
;
_cell_angle_alpha 90
_cell_angle_beta 95.102(2)
_cell_angle_gamma 90
_cell_formula_units_Z 4
_cell_length_a 10.0744(3)
_cell_length_b 10.4491(3)
_cell_length_c 21.6791(6)
_cell_measurement_reflns_used 9769
_cell_measurement_temperature 296(2)
_cell_measurement_theta_max 24.086
_cell_measurement_theta_min 2.160
_cell_volume 2273.08(11)
_computing_cell_refinement 'SAINT v8.34A (Bruker, 2013)'
_computing_data_reduction 'SAINT v8.34A (Bruker, 2013)'
_computing_molecular_graphics 'Olex2 (Dolomanov et al., 2009)'
_computing_publication_material 'Olex2 (Dolomanov et al., 2009)'
_computing_structure_refinement 'ShelXL (Sheldrick, 2008)'
_computing_structure_solution 'ShelXS (Sheldrick, 2008)'
_diffrn_ambient_temperature 296.15
_diffrn_measured_fraction_theta_full 1.000
_diffrn_measured_fraction_theta_max 0.998
_diffrn_measurement_device_type 'CCD area detector'
_diffrn_measurement_method 'phi and omega scans'
_diffrn_radiation_monochromator graphite
_diffrn_radiation_type MoK\a
_diffrn_radiation_wavelength 0.71073
_diffrn_reflns_av_R_equivalents 0.0413
_diffrn_reflns_av_unetI/netI 0.0256
_diffrn_reflns_laue_measured_fraction_full 1.000
_diffrn_reflns_laue_measured_fraction_max 0.998
_diffrn_reflns_limit_h_max 13
_diffrn_reflns_limit_h_min -13
_diffrn_reflns_limit_k_max 13
_diffrn_reflns_limit_k_min -13
_diffrn_reflns_limit_l_max 28
_diffrn_reflns_limit_l_min -28
_diffrn_reflns_number 83234
_diffrn_reflns_point_group_measured_fraction_full 1.000
_diffrn_reflns_point_group_measured_fraction_max 0.997
_diffrn_reflns_theta_full 26.000
_diffrn_reflns_theta_max 27.507
_diffrn_reflns_theta_min 0.943
_exptl_absorpt_coefficient_mu 0.286
_exptl_absorpt_correction_type none
_exptl_crystal_colour colourless
_exptl_crystal_colour_primary colourless
_exptl_crystal_density_diffrn 1.347
_exptl_crystal_description block
_exptl_crystal_F_000 960
_refine_diff_density_max 0.328
_refine_diff_density_min -0.319
_refine_diff_density_rms 0.043
_refine_ls_abs_structure_details
;
 Flack x determined using 3949 quotients [(I+)-(I-)]/[(I+)+(I-)]
 (Parsons and Flack (2004), Acta Cryst. A60, s61).
;
_refine_ls_abs_structure_Flack 0.007(12)
_refine_ls_extinction_method none
_refine_ls_goodness_of_fit_ref 1.071
_refine_ls_hydrogen_treatment constr
_refine_ls_matrix_type full
_refine_ls_number_parameters 581
_refine_ls_number_reflns 10421
_refine_ls_number_restraints 1
_refine_ls_restrained_S_all 1.071
_refine_ls_R_factor_all 0.0487
_refine_ls_R_factor_gt 0.0393
_refine_ls_shift/su_max 0.000
_refine_ls_shift/su_mean 0.000
_refine_ls_structure_factor_coef Fsqd
_refine_ls_weighting_details
;
 w=1/[\s^2^(Fo^2^)+(0.0398P)^2^+0.5550P]
 where P=(Fo^2^+2Fc^2^)/3
;
_refine_ls_weighting_scheme calc
_refine_ls_wR_factor_gt 0.0867
_refine_ls_wR_factor_ref 0.0924
_reflns_Friedel_coverage 0.893
_reflns_friedel_fraction_full 1.000
_reflns_friedel_fraction_max 0.996
_reflns_number_gt 9263
_reflns_number_total 10421
_reflns_threshold_expression 'I > 2\s(I)'
_cod_data_source_file jo5b01357_si_002.cif
_cod_data_source_block 150407_0m
_cod_depositor_comments 'Adding full bibliography for 4031725.cif.'
_cod_database_code 4031725
_shelxl_version_number 2013-2
_shelx_space_group_comment
;
The symmetry employed for this shelxl refinement is uniquely defined
by the following loop, which should always be used as a source of
symmetry information in preference to the above space-group names.
They are only intended as comments.
;
_olex2_refinement_description
;
1. Fixed Uiso
 At 1.2 times of:
  All C(H) groups, All C(H,H) groups
 At 1.5 times of:
  All C(H,H,H) groups, All O(H) groups
2.a Ternary CH refined with riding coordinates:
 C18(H18), C12(H12)
2.b Secondary CH2 refined with riding coordinates:
 C16(H16A,H16B), C24(H24A,H24B), C29(H29A,H29B), C40(H40A,H40B)
2.c Aromatic/amide H refined with riding coordinates:
 C23(H23), C32(H32), C37(H37), C44(H44), C46(H46), C47(H47), C49(H49),
 C52(H52), C54(H54), C55(H55), C59(H59), C60(H60), C26(H26), C35(H35), C38(H38),
  C41(H41), C42(H42), C43(H43), C45(H45), C48(H48), C51(H51), C53(H53),
 C56(H56), C57(H57)
2.d Idealised Me refined as rotating group:
 C58(H58A,H58B,H58C), C2(H2A,H2B,H2C)
2.e Idealised tetrahedral OH refined as rotating group:
 O9(H9), O11(H11)
;
_olex2_submission_special_instructions 'No special instructions were received'

loop_
_space_group_symop_operation_xyz
'x, y, z'
'-x, y+1/2, -z'

loop_
_atom_site_label
_atom_site_type_symbol
_atom_site_fract_x
_atom_site_fract_y
_atom_site_fract_z
_atom_site_U_iso_or_equiv
_atom_site_adp_type
_atom_site_occupancy
_atom_site_site_symmetry_order
_atom_site_calc_flag
_atom_site_refinement_flags_posn
S1 S 0.81909(7) 0.73213(8) 0.40486(3) 0.04134(18) Uani 1 1 d .
Cl2 Cl 0.75807(13) 1.14795(15) 0.25240(6) 0.0953(4) Uani 1 1 d .
N3 N 0.6098(2) 0.8786(2) 0.43458(11) 0.0363(5) Uani 1 1 d .
O6 O 0.7420(2) 0.9109(2) 0.58649(10) 0.0460(5) Uani 1 1 d .
C7 C 0.6626(3) 0.8350(3) 0.56218(12) 0.0306(5) Uani 1 1 d .
O9 O 1.0308(3) 0.5657(3) 0.40424(11) 0.0585(7) Uani 1 1 d .
H9 H 1.0962 0.5194 0.4029 0.088 Uiso 1 1 calc GR
C15 C 0.8784(3) 0.6020(3) 0.58302(14) 0.0397(7) Uani 1 1 d .
C16 C 0.6118(3) 0.6203(3) 0.51216(14) 0.0354(6) Uani 1 1 d .
H16A H 0.6358 0.5625 0.4799 0.043 Uiso 1 1 calc R
H16B H 0.6227 0.5746 0.5512 0.043 Uiso 1 1 calc R
C17 C 0.7069(2) 0.7364(3) 0.51526(11) 0.0284(5) Uani 1 1 d .
C18 C 0.8549(3) 0.6971(3) 0.53036(13) 0.0339(6) Uani 1 1 d .
H18 H 0.9036 0.7751 0.5434 0.041 Uiso 1 1 calc R
N19 N 1.0027(3) 0.5814(3) 0.46628(13) 0.0460(6) Uani 1 1 d .
C22 C 0.6991(3) 0.7985(3) 0.45126(12) 0.0300(6) Uani 1 1 d .
C23 C 0.4833(4) 0.9215(4) 0.62120(14) 0.0500(8) Uani 1 1 d .
H23 H 0.5461 0.9749 0.6421 0.060 Uiso 1 1 calc R
C24 C 0.4668(3) 0.6590(3) 0.49898(15) 0.0408(7) Uani 1 1 d .
H24A H 0.4533 0.6958 0.4578 0.049 Uiso 1 1 calc R
H24B H 0.4107 0.5838 0.5000 0.049 Uiso 1 1 calc R
C27 C 0.9046(3) 0.6569(3) 0.46963(14) 0.0370(6) Uani 1 1 d .
C28 C 0.5887(3) 0.9274(3) 0.37302(13) 0.0390(7) Uani 1 1 d .
C31 C 0.4270(3) 0.7544(3) 0.54551(14) 0.0384(7) Uani 1 1 d .
C32 C 0.9070(3) 0.6471(4) 0.64286(15) 0.0536(9) Uani 1 1 d .
H32 H 0.9154 0.7347 0.6498 0.064 Uiso 1 1 calc R
C36 C 0.5217(3) 0.8351(3) 0.57638(12) 0.0354(6) Uani 1 1 d .
C37 C 0.2947(3) 0.7638(4) 0.55935(18) 0.0559(9) Uani 1 1 d .
H37 H 0.2305 0.7114 0.5388 0.067 Uiso 1 1 calc R
C44 C 0.6810(3) 1.0009(3) 0.34539(14) 0.0438(7) Uani 1 1 d .
H44 H 0.7652 1.0156 0.3654 0.053 Uiso 1 1 calc R
C46 C 0.4643(4) 0.9087(5) 0.34271(17) 0.0677(12) Uani 1 1 d .
H46 H 0.4008 0.8620 0.3618 0.081 Uiso 1 1 calc R
C47 C 0.8833(4) 0.3886(4) 0.6246(2) 0.0694(12) Uani 1 1 d .
H47 H 0.8745 0.3010 0.6180 0.083 Uiso 1 1 calc R
C49 C 0.8678(3) 0.4706(3) 0.57463(17) 0.0502(8) Uani 1 1 d .
H49 H 0.8501 0.4376 0.5349 0.060 Uiso 1 1 calc R
C50 C 0.6456(4) 1.0523(4) 0.28749(15) 0.0518(8) Uani 1 1 d .
C52 C 0.3511(4) 0.9265(5) 0.63403(17) 0.0661(12) Uani 1 1 d .
H52 H 0.3252 0.9826 0.6641 0.079 Uiso 1 1 calc R
C54 C 0.5232(4) 1.0314(5) 0.25685(17) 0.0716(13) Uani 1 1 d .
H54 H 0.5016 1.0662 0.2178 0.086 Uiso 1 1 calc R
C55 C 0.9233(4) 0.5633(6) 0.69259(19) 0.0745(13) Uani 1 1 d .
H55 H 0.9424 0.5957 0.7323 0.089 Uiso 1 1 calc R
C59 C 0.2580(4) 0.8488(5) 0.6025(2) 0.0711(13) Uani 1 1 d .
H59 H 0.1691 0.8543 0.6107 0.085 Uiso 1 1 calc R
C60 C 0.4331(4) 0.9584(6) 0.2847(2) 0.0878(16) Uani 1 1 d .
H60 H 0.3498 0.9423 0.2640 0.105 Uiso 1 1 calc R
C61 C 0.9117(4) 0.4338(6) 0.6842(2) 0.0780(15) Uani 1 1 d .
S2 S 0.63724(8) 0.31871(8) 0.89543(3) 0.04367(19) Uani 1 1 d .
Cl1 Cl 1.02926(11) -0.06227(16) 0.74158(6) 0.0971(5) Uani 1 1 d .
O4 O 0.7868(2) 0.1395(2) 1.07759(10) 0.0421(5) Uani 1 1 d .
N5 N 0.8347(2) 0.1434(2) 0.92683(10) 0.0342(5) Uani 1 1 d .
N8 N 0.4900(3) 0.4788(3) 0.95864(12) 0.0459(6) Uani 1 1 d .
C10 C 1.0028(3) 0.2190(3) 1.07120(13) 0.0340(6) Uani 1 1 d .
O11 O 0.4340(2) 0.4973(3) 0.89729(10) 0.0559(6) Uani 1 1 d .
H11 H 0.3616 0.5330 0.8977 0.084 Uiso 1 1 calc GR
C12 C 0.6586(3) 0.3561(3) 1.02081(12) 0.0336(6) Uani 1 1 d .
H12 H 0.6110 0.2810 1.0345 0.040 Uiso 1 1 calc R
C13 C 0.8088(3) 0.0798(3) 0.86890(13) 0.0351(6) Uani 1 1 d .
C14 C 0.8581(3) 0.2149(3) 1.05317(12) 0.0305(6) Uani 1 1 d .
C20 C 0.7681(3) 0.2386(3) 0.94186(12) 0.0313(5) Uani 1 1 d .
C21 C 0.7974(3) 0.3082(3) 1.00358(12) 0.0297(5) Uani 1 1 d .
C25 C 0.5852(3) 0.3997(3) 0.96031(13) 0.0367(6) Uani 1 1 d .
C26 C 0.6786(3) 0.5825(3) 1.06417(16) 0.0472(8) Uani 1 1 d .
H26 H 0.6824 0.6140 1.0242 0.057 Uiso 1 1 calc R
C29 C 0.8948(3) 0.4190(3) 0.99431(14) 0.0370(6) Uani 1 1 d .
H29A H 0.8603 0.4703 0.9592 0.044 Uiso 1 1 calc R
H29B H 0.9010 0.4734 1.0307 0.044 Uiso 1 1 calc R
C30 C 0.6638(3) 0.4520(3) 1.07327(13) 0.0365(6) Uani 1 1 d .
C33 C 0.8946(3) -0.0189(4) 0.78168(15) 0.0491(8) Uani 1 1 d .
C34 C 1.0884(3) 0.2912(3) 1.03724(14) 0.0387(7) Uani 1 1 d .
C35 C 0.6878(4) 0.6662(4) 1.11365(18) 0.0553(9) Uani 1 1 d .
H35 H 0.6968 0.7533 1.1063 0.066 Uiso 1 1 calc R
C38 C 1.0530(3) 0.1493(4) 1.12310(15) 0.0479(8) Uani 1 1 d .
H38 H 0.9955 0.1028 1.1459 0.057 Uiso 1 1 calc R
C39 C 0.6837(4) 0.6235(4) 1.17390(16) 0.0566(10) Uani 1 1 d .
C40 C 1.0329(3) 0.3705(3) 0.98330(15) 0.0433(7) Uani 1 1 d .
H40A H 1.0279 0.3193 0.9458 0.052 Uiso 1 1 calc R
H40B H 1.0914 0.4425 0.9778 0.052 Uiso 1 1 calc R
C41 C 0.7697(4) -0.0539(4) 0.75785(16) 0.0568(9) Uani 1 1 d .
H41 H 0.7572 -0.0967 0.7202 0.068 Uiso 1 1 calc R
C42 C 0.6811(3) 0.0411(4) 0.84597(16) 0.0508(8) Uani 1 1 d .
H42 H 0.6082 0.0596 0.8679 0.061 Uiso 1 1 calc R
C43 C 0.9162(3) 0.0476(3) 0.83695(13) 0.0412(7) Uani 1 1 d .
H43 H 1.0022 0.0703 0.8523 0.049 Uiso 1 1 calc R
C45 C 0.6592(3) 0.4086(3) 1.13348(14) 0.0437(7) Uani 1 1 d .
H45 H 0.6486 0.3216 1.1408 0.052 Uiso 1 1 calc R
C48 C 1.2242(3) 0.2884(4) 1.05567(18) 0.0542(9) Uani 1 1 d .
H48 H 1.2830 0.3344 1.0335 0.065 Uiso 1 1 calc R
C51 C 0.6700(3) 0.4927(4) 1.18257(15) 0.0542(9) Uani 1 1 d .
H51 H 0.6681 0.4611 1.2226 0.065 Uiso 1 1 calc R
C53 C 1.2724(4) 0.2179(5) 1.1067(2) 0.0690(12) Uani 1 1 d .
H53 H 1.3635 0.2167 1.1183 0.083 Uiso 1 1 calc R
C56 C 1.1878(4) 0.1495(4) 1.14041(18) 0.0636(10) Uani 1 1 d .
H56 H 1.2215 0.1033 1.1750 0.076 Uiso 1 1 calc R
C57 C 0.6635(4) -0.0247(4) 0.79046(18) 0.0625(10) Uani 1 1 d .
H57 H 0.5783 -0.0495 0.7751 0.075 Uiso 1 1 calc R
C58 C 0.6906(5) 0.7153(6) 1.2276(2) 0.0931(17) Uani 1 1 d .
H58A H 0.7050 0.8005 1.2131 0.140 Uiso 1 1 calc GR
H58B H 0.7628 0.6915 1.2573 0.140 Uiso 1 1 calc GR
H58C H 0.6083 0.7125 1.2468 0.140 Uiso 1 1 calc GR
C2 C 0.9309(6) 0.3408(7) 0.7389(3) 0.129(3) Uani 1 1 d .
H2A H 0.9006 0.2572 0.7258 0.193 Uiso 1 1 calc GR
H2B H 0.8805 0.3700 0.7718 0.193 Uiso 1 1 calc GR
H2C H 1.0236 0.3369 0.7535 0.193 Uiso 1 1 calc GR

loop_
_atom_site_aniso_label
_atom_site_aniso_U_11
_atom_site_aniso_U_22
_atom_site_aniso_U_33
_atom_site_aniso_U_23
_atom_site_aniso_U_13
_atom_site_aniso_U_12
S1 0.0425(4) 0.0496(4) 0.0333(4) 0.0026(3) 0.0112(3) 0.0094(4)
Cl2 0.0923(8) 0.1138(10) 0.0811(8) 0.0550(8) 0.0149(6) -0.0085(7)
N3 0.0405(13) 0.0368(13) 0.0320(12) -0.0011(10) 0.0064(10) 0.0038(11)
O6 0.0473(12) 0.0421(12) 0.0491(12) -0.0136(10) 0.0056(10) -0.0100(10)
C7 0.0368(14) 0.0283(13) 0.0268(13) 0.0019(11) 0.0039(10) 0.0017(11)
O9 0.0577(15) 0.0671(17) 0.0540(14) 0.0049(12) 0.0237(12) 0.0256(13)
C15 0.0316(14) 0.0487(18) 0.0384(16) 0.0047(14) 0.0012(12) 0.0079(13)
C16 0.0375(14) 0.0276(14) 0.0412(16) -0.0011(12) 0.0033(12) -0.0033(11)
C17 0.0308(12) 0.0266(12) 0.0278(12) -0.0011(11) 0.0037(10) -0.0023(11)
C18 0.0313(13) 0.0349(15) 0.0351(15) -0.0031(12) 0.0011(11) 0.0005(11)
N19 0.0420(14) 0.0508(16) 0.0466(15) 0.0028(12) 0.0124(12) 0.0108(12)
C22 0.0312(13) 0.0306(14) 0.0285(13) -0.0040(11) 0.0042(10) -0.0031(11)
C23 0.065(2) 0.056(2) 0.0306(15) 0.0051(15) 0.0111(14) 0.0213(17)
C24 0.0360(15) 0.0363(15) 0.0493(17) 0.0034(14) -0.0007(13) -0.0092(13)
C27 0.0330(14) 0.0388(15) 0.0393(15) 0.0024(13) 0.0043(12) 0.0005(12)
C28 0.0421(16) 0.0438(17) 0.0315(14) -0.0015(13) 0.0050(12) 0.0143(13)
C31 0.0323(14) 0.0414(17) 0.0420(16) 0.0145(13) 0.0050(12) 0.0018(12)
C32 0.0463(18) 0.074(2) 0.0391(18) -0.0003(18) -0.0011(14) 0.0046(18)
C36 0.0425(15) 0.0368(15) 0.0280(13) 0.0077(12) 0.0089(11) 0.0094(12)
C37 0.0372(17) 0.066(2) 0.065(2) 0.0233(19) 0.0104(16) 0.0062(16)
C44 0.0467(17) 0.0464(18) 0.0379(16) 0.0042(14) 0.0016(13) 0.0044(14)
C46 0.0419(19) 0.110(3) 0.051(2) 0.020(2) 0.0031(16) -0.003(2)
C47 0.057(2) 0.061(2) 0.094(3) 0.030(2) 0.026(2) 0.0280(19)
C49 0.0476(18) 0.049(2) 0.055(2) 0.0069(16) 0.0094(15) 0.0139(15)
C50 0.057(2) 0.059(2) 0.0399(18) 0.0139(16) 0.0103(15) 0.0129(17)
C52 0.073(3) 0.086(3) 0.0423(19) 0.017(2) 0.0267(19) 0.041(2)
C54 0.061(2) 0.114(4) 0.0390(19) 0.022(2) -0.0006(17) 0.022(2)
C55 0.059(2) 0.118(4) 0.044(2) 0.019(2) -0.0032(17) 0.013(3)
C59 0.047(2) 0.103(4) 0.067(3) 0.032(3) 0.0236(19) 0.025(2)
C60 0.049(2) 0.148(5) 0.064(3) 0.029(3) -0.012(2) 0.002(3)
C61 0.053(2) 0.116(4) 0.068(3) 0.047(3) 0.0150(19) 0.034(2)
S2 0.0474(4) 0.0499(5) 0.0321(4) -0.0038(3) -0.0057(3) 0.0145(4)
Cl1 0.0582(6) 0.1557(13) 0.0797(7) -0.0641(8) 0.0183(5) 0.0006(7)
O4 0.0429(11) 0.0373(11) 0.0462(12) 0.0099(10) 0.0038(9) -0.0045(9)
N5 0.0378(12) 0.0337(12) 0.0307(12) -0.0017(10) 0.0008(9) 0.0016(10)
N8 0.0416(14) 0.0537(16) 0.0416(14) -0.0001(12) -0.0001(11) 0.0137(12)
C10 0.0366(14) 0.0327(14) 0.0320(14) -0.0097(12) -0.0016(11) 0.0026(12)
O11 0.0526(14) 0.0672(16) 0.0456(13) 0.0005(12) -0.0087(10) 0.0281(12)
C12 0.0341(14) 0.0372(15) 0.0296(14) 0.0012(11) 0.0029(11) 0.0032(11)
C13 0.0414(15) 0.0341(15) 0.0290(14) -0.0005(11) -0.0004(11) 0.0056(12)
C14 0.0372(14) 0.0259(13) 0.0282(13) -0.0053(11) 0.0022(10) 0.0030(11)
C20 0.0329(13) 0.0317(13) 0.0288(13) 0.0016(12) 0.0004(10) 0.0017(12)
C21 0.0321(13) 0.0298(13) 0.0268(12) -0.0009(11) 0.0008(10) 0.0001(11)
C25 0.0366(15) 0.0401(16) 0.0331(15) -0.0018(12) 0.0011(11) 0.0047(12)
C26 0.056(2) 0.0443(18) 0.0417(17) -0.0021(14) 0.0080(14) 0.0081(15)
C29 0.0399(15) 0.0313(14) 0.0398(15) 0.0002(12) 0.0042(12) -0.0037(12)
C30 0.0355(14) 0.0425(17) 0.0318(14) -0.0006(12) 0.0057(11) 0.0090(12)
C33 0.0480(18) 0.061(2) 0.0378(16) -0.0090(16) 0.0031(14) 0.0102(16)
C34 0.0352(15) 0.0367(15) 0.0441(16) -0.0146(13) 0.0032(12) -0.0012(12)
C35 0.055(2) 0.046(2) 0.065(2) -0.0142(18) 0.0045(17) 0.0076(16)
C38 0.0478(18) 0.0531(19) 0.0412(17) -0.0036(15) -0.0043(14) 0.0097(16)
C39 0.0479(19) 0.073(3) 0.048(2) -0.0242(18) -0.0006(15) 0.0146(17)
C40 0.0403(16) 0.0396(16) 0.0514(19) -0.0007(14) 0.0112(13) -0.0099(13)
C41 0.056(2) 0.068(2) 0.0442(18) -0.0228(17) -0.0086(16) 0.0097(18)
C42 0.0430(17) 0.059(2) 0.0504(19) -0.0174(17) 0.0026(14) -0.0005(16)
C43 0.0391(15) 0.0469(17) 0.0365(16) -0.0056(14) -0.0021(12) 0.0060(13)
C45 0.0416(16) 0.0543(19) 0.0358(16) 0.0034(14) 0.0065(12) 0.0100(14)
C48 0.0358(17) 0.061(2) 0.066(2) -0.0205(18) 0.0049(15) -0.0036(15)
C51 0.0496(19) 0.079(3) 0.0334(16) -0.0035(17) 0.0030(14) 0.0173(18)
C53 0.0381(17) 0.088(3) 0.078(3) -0.023(3) -0.0134(18) 0.011(2)
C56 0.055(2) 0.078(3) 0.053(2) -0.007(2) -0.0200(18) 0.019(2)
C57 0.0446(19) 0.080(3) 0.060(2) -0.028(2) -0.0081(16) 0.0013(18)
C58 0.098(3) 0.111(4) 0.070(3) -0.048(3) -0.001(2) 0.014(3)
C2 0.106(4) 0.168(6) 0.115(4) 0.096(5) 0.030(3) 0.065(4)

loop_
_atom_type_symbol
_atom_type_description
_atom_type_scat_dispersion_real
_atom_type_scat_dispersion_imag
_atom_type_scat_source
C C 0.0033 0.0016 'International Tables Vol C Tables 4.2.6.8 and 6.1.1.4'
H H 0.0000 0.0000 'International Tables Vol C Tables 4.2.6.8 and 6.1.1.4'
Cl Cl 0.1484 0.1585 'International Tables Vol C Tables 4.2.6.8 and 6.1.1.4'
N N 0.0061 0.0033 'International Tables Vol C Tables 4.2.6.8 and 6.1.1.4'
O O 0.0106 0.0060 'International Tables Vol C Tables 4.2.6.8 and 6.1.1.4'
S S 0.1246 0.1234 'International Tables Vol C Tables 4.2.6.8 and 6.1.1.4'

loop_
_geom_angle_atom_site_label_1
_geom_angle_atom_site_label_2
_geom_angle_atom_site_label_3
_geom_angle
C27 S1 C22 91.82(13)
C22 N3 C28 123.3(2)
O6 C7 C17 120.3(2)
O6 C7 C36 121.2(3)
C36 C7 C17 118.5(2)
N19 O9 H9 109.5
C32 C15 C18 119.2(3)
C32 C15 C49 117.8(3)
C49 C15 C18 123.0(3)
H16A C16 H16B 107.9
C17 C16 H16A 109.1
C17 C16 H16B 109.1
C24 C16 H16A 109.1
C24 C16 H16B 109.1
C24 C16 C17 112.4(2)
C7 C17 C16 109.8(2)
C7 C17 C18 111.5(2)
C16 C17 C18 112.4(2)
C22 C17 C7 108.8(2)
C22 C17 C16 108.2(2)
C22 C17 C18 105.9(2)
C15 C18 C17 114.5(2)
C15 C18 H18 106.7
C17 C18 H18 106.7
C27 C18 C15 115.7(2)
C27 C18 C17 106.1(2)
C27 C18 H18 106.7
C27 N19 O9 110.5(3)
N3 C22 S1 126.9(2)
N3 C22 C17 121.4(2)
C17 C22 S1 111.44(19)
C36 C23 H23 120.3
C52 C23 H23 120.3
C52 C23 C36 119.4(4)
C16 C24 H24A 109.4
C16 C24 H24B 109.4
H24A C24 H24B 108.0
C31 C24 C16 111.2(2)
C31 C24 H24A 109.4
C31 C24 H24B 109.4
C18 C27 S1 113.2(2)
N19 C27 S1 123.9(2)
N19 C27 C18 122.8(3)
C44 C28 N3 123.6(3)
C46 C28 N3 116.7(3)
C46 C28 C44 119.4(3)
C36 C31 C24 120.8(2)
C37 C31 C24 120.6(3)
C37 C31 C36 118.6(3)
C15 C32 H32 119.6
C15 C32 C55 120.9(4)
C55 C32 H32 119.6
C23 C36 C7 118.2(3)
C31 C36 C7 121.7(3)
C31 C36 C23 120.0(3)
C31 C37 H37 119.5
C59 C37 C31 121.0(4)
C59 C37 H37 119.5
C28 C44 H44 120.7
C50 C44 C28 118.7(3)
C50 C44 H44 120.7
C28 C46 H46 119.7
C60 C46 C28 120.6(4)
C60 C46 H46 119.7
C49 C47 H47 119.3
C49 C47 C61 121.4(4)
C61 C47 H47 119.3
C15 C49 H49 119.7
C47 C49 C15 120.7(4)
C47 C49 H49 119.7
C44 C50 Cl2 119.7(3)
C54 C50 Cl2 118.4(3)
C54 C50 C44 121.9(4)
C23 C52 H52 119.9
C59 C52 C23 120.2(4)
C59 C52 H52 119.9
C50 C54 H54 120.6
C50 C54 C60 118.8(3)
C60 C54 H54 120.6
C32 C55 H55 119.4
C61 C55 C32 121.2(4)
C61 C55 H55 119.4
C37 C59 C52 120.7(3)
C37 C59 H59 119.6
C52 C59 H59 119.6
C46 C60 H60 119.7
C54 C60 C46 120.6(4)
C54 C60 H60 119.7
C47 C61 C2 120.5(6)
C55 C61 C47 118.0(4)
C55 C61 C2 121.4(5)
C25 S2 C20 91.85(13)
C20 N5 C13 122.5(2)
C25 N8 O11 110.8(2)
C34 C10 C14 121.1(3)
C38 C10 C14 118.4(3)
C38 C10 C34 120.5(3)
N8 O11 H11 109.5
C21 C12 H12 106.8
C25 C12 H12 106.8
C25 C12 C21 105.5(2)
C30 C12 H12 106.8
C30 C12 C21 114.8(2)
C30 C12 C25 115.6(2)
C42 C13 N5 122.6(3)
C43 C13 N5 117.8(3)
C43 C13 C42 119.4(3)
O4 C14 C10 120.7(3)
O4 C14 C21 120.1(2)
C10 C14 C21 119.2(2)
N5 C20 S2 127.3(2)
N5 C20 C21 122.5(2)
C21 C20 S2 110.15(19)
C14 C21 C12 110.2(2)
C14 C21 C29 110.4(2)
C20 C21 C12 104.8(2)
C20 C21 C14 110.1(2)
C20 C21 C29 108.6(2)
C29 C21 C12 112.6(2)
N8 C25 S2 124.8(2)
N8 C25 C12 122.1(3)
C12 C25 S2 112.9(2)
C30 C26 H26 119.6
C35 C26 H26 119.6
C35 C26 C30 120.8(3)
C21 C29 H29A 109.2
C21 C29 H29B 109.2
H29A C29 H29B 107.9
C40 C29 C21 111.9(2)
C40 C29 H29A 109.2
C40 C29 H29B 109.2
C26 C30 C12 122.7(3)
C45 C30 C12 119.3(3)
C45 C30 C26 117.9(3)
C41 C33 Cl1 118.4(3)
C41 C33 C43 122.0(3)
C43 C33 Cl1 119.6(3)
C10 C34 C40 120.1(3)
C48 C34 C10 118.2(3)
C48 C34 C40 121.6(3)
C26 C35 H35 119.2
C26 C35 C39 121.6(4)
C39 C35 H35 119.2
C10 C38 H38 120.1
C56 C38 C10 119.8(4)
C56 C38 H38 120.1
C35 C39 C51 117.2(3)
C35 C39 C58 121.4(4)
C51 C39 C58 121.4(4)
C29 C40 H40A 109.6
C29 C40 H40B 109.6
C34 C40 C29 110.2(2)
C34 C40 H40A 109.6
C34 C40 H40B 109.6
H40A C40 H40B 108.1
C33 C41 H41 120.6
C33 C41 C57 118.7(3)
C57 C41 H41 120.6
C13 C42 H42 120.1
C57 C42 C13 119.7(3)
C57 C42 H42 120.1
C13 C43 C33 119.1(3)
C13 C43 H43 120.4
C33 C43 H43 120.4
C30 C45 H45 119.6
C51 C45 C30 120.8(3)
C51 C45 H45 119.6
C34 C48 H48 119.7
C53 C48 C34 120.6(4)
C53 C48 H48 119.7
C39 C51 H51 119.1
C45 C51 C39 121.7(3)
C45 C51 H51 119.1
C48 C53 H53 119.5
C56 C53 C48 120.9(3)
C56 C53 H53 119.5
C38 C56 H56 120.0
C53 C56 C38 120.0(4)
C53 C56 H56 120.0
C41 C57 C42 121.0(3)
C41 C57 H57 119.5
C42 C57 H57 119.5
C39 C58 H58A 109.5
C39 C58 H58B 109.5
C39 C58 H58C 109.5
H58A C58 H58B 109.5
H58A C58 H58C 109.5
H58B C58 H58C 109.5
C61 C2 H2A 109.5
C61 C2 H2B 109.5
C61 C2 H2C 109.5
H2A C2 H2B 109.5
H2A C2 H2C 109.5
H2B C2 H2C 109.5

loop_
_geom_bond_atom_site_label_1
_geom_bond_atom_site_label_2
_geom_bond_distance
S1 C22 1.780(3)
S1 C27 1.765(3)
Cl2 C50 1.737(4)
N3 C22 1.258(4)
N3 C28 1.427(4)
O6 C7 1.214(3)
C7 C17 1.541(4)
C7 C36 1.479(4)
O9 H9 0.8200
O9 N19 1.408(3)
C15 C18 1.516(4)
C15 C32 1.386(5)
C15 C49 1.387(5)
C16 H16A 0.9700
C16 H16B 0.9700
C16 C17 1.544(4)
C16 C24 1.519(4)
C17 C18 1.554(4)
C17 C22 1.527(4)
C18 H18 0.9800
C18 C27 1.509(4)
N19 C27 1.272(4)
C23 H23 0.9300
C23 C36 1.406(4)
C23 C52 1.386(5)
C24 H24A 0.9700
C24 H24B 0.9700
C24 C31 1.497(5)
C28 C44 1.383(5)
C28 C46 1.377(5)
C31 C36 1.399(4)
C31 C37 1.396(4)
C32 H32 0.9300
C32 C55 1.387(6)
C37 H37 0.9300
C37 C59 1.364(6)
C44 H44 0.9300
C44 C50 1.382(4)
C46 H46 0.9300
C46 C60 1.372(6)
C47 H47 0.9300
C47 C49 1.379(5)
C47 C61 1.383(7)
C49 H49 0.9300
C50 C54 1.365(5)
C52 H52 0.9300
C52 C59 1.376(7)
C54 H54 0.9300
C54 C60 1.366(6)
C55 H55 0.9300
C55 C61 1.369(8)
C59 H59 0.9300
C60 H60 0.9300
C61 C2 1.533(6)
S2 C20 1.793(3)
S2 C25 1.761(3)
Cl1 C33 1.735(3)
O4 C14 1.218(3)
N5 C13 1.425(4)
N5 C20 1.259(4)
N8 O11 1.411(3)
N8 C25 1.264(4)
C10 C14 1.476(4)
C10 C34 1.403(4)
C10 C38 1.397(4)
O11 H11 0.8200
C12 H12 0.9800
C12 C21 1.561(4)
C12 C25 1.517(4)
C12 C30 1.513(4)
C13 C42 1.397(4)
C13 C43 1.377(4)
C14 C21 1.538(4)
C20 C21 1.528(4)
C21 C29 1.542(4)
C26 H26 0.9300
C26 C30 1.388(5)
C26 C35 1.381(5)
C29 H29A 0.9700
C29 H29B 0.9700
C29 C40 1.519(4)
C30 C45 1.387(4)
C33 C41 1.367(5)
C33 C43 1.386(4)
C34 C40 1.500(5)
C34 C48 1.391(4)
C35 H35 0.9300
C35 C39 1.384(5)
C38 H38 0.9300
C38 C56 1.376(5)
C39 C51 1.388(6)
C39 C58 1.506(5)
C40 H40A 0.9700
C40 H40B 0.9700
C41 H41 0.9300
C41 C57 1.368(5)
C42 H42 0.9300
C42 C57 1.384(5)
C43 H43 0.9300
C45 H45 0.9300
C45 C51 1.377(5)
C48 H48 0.9300
C48 C53 1.380(6)
C51 H51 0.9300
C53 H53 0.9300
C53 C56 1.373(6)
C56 H56 0.9300
C57 H57 0.9300
C58 H58A 0.9600
C58 H58B 0.9600
C58 H58C 0.9600
C2 H2A 0.9600
C2 H2B 0.9600
C2 H2C 0.9600

loop_
_geom_torsion_atom_site_label_1
_geom_torsion_atom_site_label_2
_geom_torsion_atom_site_label_3
_geom_torsion_atom_site_label_4
_geom_torsion
Cl2 C50 C54 C60 -178.7(4)
N3 C28 C44 C50 -174.5(3)
N3 C28 C46 C60 176.5(4)
O6 C7 C17 C16 156.4(3)
O6 C7 C17 C18 31.1(3)
O6 C7 C17 C22 -85.3(3)
O6 C7 C36 C23 -3.1(4)
O6 C7 C36 C31 175.4(3)
C7 C17 C18 C15 78.0(3)
C7 C17 C18 C27 -153.2(2)
C7 C17 C22 S1 150.42(18)
C7 C17 C22 N3 -34.7(3)
O9 N19 C27 S1 -0.8(4)
O9 N19 C27 C18 -177.2(3)
C15 C18 C27 S1 155.3(2)
C15 C18 C27 N19 -28.0(4)
C15 C32 C55 C61 0.0(6)
C16 C17 C18 C15 -45.9(3)
C16 C17 C18 C27 82.9(3)
C16 C17 C22 S1 -90.3(2)
C16 C17 C22 N3 84.5(3)
C16 C24 C31 C36 26.4(4)
C16 C24 C31 C37 -153.1(3)
C17 C7 C36 C23 177.3(2)
C17 C7 C36 C31 -4.2(4)
C17 C16 C24 C31 -55.5(3)
C17 C18 C27 S1 27.2(3)
C17 C18 C27 N19 -156.1(3)
C18 C15 C32 C55 177.1(3)
C18 C15 C49 C47 -176.5(3)
C18 C17 C22 S1 30.4(2)
C18 C17 C22 N3 -154.7(3)
C22 S1 C27 C18 -8.6(2)
C22 S1 C27 N19 174.7(3)
C22 N3 C28 C44 -64.3(4)
C22 N3 C28 C46 121.8(4)
C22 C17 C18 C15 -163.8(2)
C22 C17 C18 C27 -35.1(3)
C23 C52 C59 C37 1.6(6)
C24 C16 C17 C7 53.8(3)
C24 C16 C17 C18 178.6(2)
C24 C16 C17 C22 -64.8(3)
C24 C31 C36 C7 3.4(4)
C24 C31 C36 C23 -178.2(3)
C24 C31 C37 C59 178.8(3)
C27 S1 C22 N3 172.2(3)
C27 S1 C22 C17 -13.3(2)
C28 N3 C22 S1 1.8(4)
C28 N3 C22 C17 -172.2(3)
C28 C44 C50 Cl2 178.6(3)
C28 C44 C50 C54 -0.6(6)
C28 C46 C60 C54 -2.5(8)
C31 C37 C59 C52 -0.7(6)
C32 C15 C18 C17 -91.5(3)
C32 C15 C18 C27 144.7(3)
C32 C15 C49 C47 1.0(5)
C32 C55 C61 C47 0.0(6)
C32 C55 C61 C2 179.4(4)
C36 C7 C17 C16 -24.0(3)
C36 C7 C17 C18 -149.2(2)
C36 C7 C17 C22 94.3(3)
C36 C23 C52 C59 -0.9(5)
C36 C31 C37 C59 -0.7(5)
C37 C31 C36 C7 -177.1(3)
C37 C31 C36 C23 1.3(4)
C44 C28 C46 C60 2.4(6)
C44 C50 C54 C60 0.6(7)
C46 C28 C44 C50 -0.8(5)
C49 C15 C18 C17 86.0(4)
C49 C15 C18 C27 -37.8(4)
C49 C15 C32 C55 -0.6(5)
C49 C47 C61 C55 0.4(6)
C49 C47 C61 C2 -178.9(4)
C50 C54 C60 C46 1.0(8)
C52 C23 C36 C7 178.0(3)
C52 C23 C36 C31 -0.5(4)
C61 C47 C49 C15 -1.0(6)
S2 C20 C21 C12 36.2(2)
S2 C20 C21 C14 154.67(18)
S2 C20 C21 C29 -84.3(2)
Cl1 C33 C41 C57 177.3(3)
Cl1 C33 C43 C13 -178.9(3)
O4 C14 C21 C12 37.5(3)
O4 C14 C21 C20 -77.6(3)
O4 C14 C21 C29 162.5(2)
N5 C13 C42 C57 -177.5(3)
N5 C13 C43 C33 177.4(3)
N5 C20 C21 C12 -147.4(3)
N5 C20 C21 C14 -29.0(4)
N5 C20 C21 C29 92.0(3)
C10 C14 C21 C12 -141.7(2)
C10 C14 C21 C20 103.2(3)
C10 C14 C21 C29 -16.7(3)
C10 C34 C40 C29 31.7(4)
C10 C34 C48 C53 -1.0(5)
C10 C38 C56 C53 -0.1(6)
O11 N8 C25 S2 -2.3(4)
O11 N8 C25 C12 -176.5(3)
C12 C21 C29 C40 174.9(2)
C12 C30 C45 C51 176.9(3)
C13 N5 C20 S2 -3.3(4)
C13 N5 C20 C21 -179.0(2)
C13 C42 C57 C41 0.7(6)
C14 C10 C34 C40 2.8(4)
C14 C10 C34 C48 -178.3(3)
C14 C10 C38 C56 178.9(3)
C14 C21 C29 C40 51.2(3)
C20 S2 C25 N8 179.2(3)
C20 S2 C25 C12 -6.1(2)
C20 N5 C13 C42 -49.2(4)
C20 N5 C13 C43 135.6(3)
C20 C21 C29 C40 -69.6(3)
C21 C12 C25 S2 27.7(3)
C21 C12 C25 N8 -157.4(3)
C21 C12 C30 C26 85.8(3)
C21 C12 C30 C45 -91.5(3)
C21 C29 C40 C34 -59.1(3)
C25 S2 C20 N5 165.6(3)
C25 S2 C20 C21 -18.3(2)
C25 C12 C21 C14 -157.5(2)
C25 C12 C21 C20 -39.1(3)
C25 C12 C21 C29 78.7(3)
C25 C12 C30 C26 -37.5(4)
C25 C12 C30 C45 145.2(3)
C26 C30 C45 C51 -0.5(5)
C26 C35 C39 C51 0.0(5)
C26 C35 C39 C58 -178.6(4)
C30 C12 C21 C14 74.0(3)
C30 C12 C21 C20 -167.6(2)
C30 C12 C21 C29 -49.8(3)
C30 C12 C25 S2 155.8(2)
C30 C12 C25 N8 -29.4(4)
C30 C26 C35 C39 0.6(5)
C30 C45 C51 C39 1.0(5)
C33 C41 C57 C42 1.2(7)
C34 C10 C14 O4 170.3(3)
C34 C10 C14 C21 -10.5(4)
C34 C10 C38 C56 -1.1(5)
C34 C48 C53 C56 -0.2(6)
C35 C26 C30 C12 -177.6(3)
C35 C26 C30 C45 -0.3(5)
C35 C39 C51 C45 -0.8(5)
C38 C10 C14 O4 -9.7(4)
C38 C10 C14 C21 169.5(3)
C38 C10 C34 C40 -177.3(3)
C38 C10 C34 C48 1.7(4)
C40 C34 C48 C53 177.9(3)
C41 C33 C43 C13 -0.1(5)
C42 C13 C43 C33 2.0(5)
C43 C13 C42 C57 -2.3(5)
C43 C33 C41 C57 -1.5(6)
C48 C34 C40 C29 -147.2(3)
C48 C53 C56 C38 0.8(6)
C58 C39 C51 C45 177.8(4)
